data_4071738
loop_
_publ_author_name
'Arliguie, Th\'er\`ese'
'Blug, Matthias'
'Le Floch, Pascal'
'M\'ezailles, Nicolas'
'Thu\'ery, Pierre'
'Ephritikhine, Michel'

_publ_section_title
;
 Organouranium Complexes with Phosphinine-Based SPS Pincer Ligands.
 Variations with the Substituent at the Phosphorus Atom
;
_journal_issue 16
_journal_name_full Organometallics
_journal_page_first 4158
_journal_paper_doi 10.1021/om8003493
_journal_volume 27
_journal_year 2008
_chemical_formula_sum 'C84 H90 B N3 O2 P4 S2 U'
_chemical_formula_weight 1610.43
_space_group_IT_number 2
_symmetry_cell_setting triclinic
_symmetry_space_group_name_Hall '-P 1'
_symmetry_space_group_name_H-M 'P -1'
_atom_sites_solution_hydrogens geom
_atom_sites_solution_primary heavy
_atom_sites_solution_secondary difmap
_audit_creation_method SHELXL-97
_cell_angle_alpha 94.930(2)
_cell_angle_beta 104.712(3)
_cell_angle_gamma 93.076(2)
_cell_formula_units_Z 2
_cell_length_a 12.9649(3)
_cell_length_b 15.8235(4)
_cell_length_c 19.9331(4)
_cell_measurement_reflns_used 159481
_cell_measurement_temperature 100(2)
_cell_measurement_theta_max 25.68
_cell_measurement_theta_min 2.95
_cell_volume 3928.47(17)
_computing_cell_refinement 'HKL2000 (Otwinowski & Minor, 1997)'
_computing_data_collection 'COLLECT (Hooft, 1998)'
_computing_data_reduction 'HKL2000 (Otwinowski & Minor, 1997)'
_computing_molecular_graphics 'SHELXTL (Sheldrick, 1999)'
_computing_publication_material 'SHELXTL (Sheldrick, 1999); PLATON (Spek, 2003)'
_computing_structure_refinement 'SHELXL-97 (Sheldrick, 1997)'
_computing_structure_solution 'SHELXS-97 (Sheldrick, 1997)'
_diffrn_ambient_temperature 100(2)
_diffrn_measured_fraction_theta_full 0.998
_diffrn_measured_fraction_theta_max 0.998
_diffrn_measurement_device_type 'Nonius Kappa-CCD area-detector diffractometer'
_diffrn_measurement_method 'two \f and nine \w scans with 2\% steps'
_diffrn_radiation_monochromator graphite
_diffrn_radiation_source 'fine-focus sealed tube'
_diffrn_radiation_type MoK\a
_diffrn_radiation_wavelength 0.71073
_diffrn_reflns_av_R_equivalents 0.0392
_diffrn_reflns_av_sigmaI/netI 0.0459
_diffrn_reflns_limit_h_max 15
_diffrn_reflns_limit_h_min -15
_diffrn_reflns_limit_k_max 19
_diffrn_reflns_limit_k_min -19
_diffrn_reflns_limit_l_max 24
_diffrn_reflns_limit_l_min -24
_diffrn_reflns_number 159481
_diffrn_reflns_theta_full 25.68
_diffrn_reflns_theta_max 25.68
_diffrn_reflns_theta_min 2.95
_diffrn_standards_decay_% 0
_diffrn_standards_interval_time 0
_diffrn_standards_number 0
_exptl_absorpt_coefficient_mu 2.248
_exptl_absorpt_correction_T_max 0.799
_exptl_absorpt_correction_T_min 0.656
_exptl_absorpt_correction_type multi-scan
_exptl_absorpt_process_details 'SCALEPACK (Otwinowski & Minor, 1997)'
_exptl_crystal_colour 'translucent dark orange'
_exptl_crystal_density_diffrn 1.361
_exptl_crystal_density_method 'not measured'
_exptl_crystal_description platelet
_exptl_crystal_F_000 1640
_exptl_crystal_size_max 0.18
_exptl_crystal_size_mid 0.18
_exptl_crystal_size_min 0.10
_refine_diff_density_max 0.604
_refine_diff_density_min -0.942
_refine_diff_density_rms 0.084
_refine_ls_extinction_method none
_refine_ls_goodness_of_fit_ref 1.067
_refine_ls_hydrogen_treatment constr
_refine_ls_matrix_type full
_refine_ls_number_parameters 883
_refine_ls_number_reflns 14905
_refine_ls_number_restraints 0
_refine_ls_restrained_S_all 1.067
_refine_ls_R_factor_all 0.0309
_refine_ls_R_factor_gt 0.0252
_refine_ls_shift/su_max 0.000
_refine_ls_shift/su_mean 0.000
_refine_ls_structure_factor_coef Fsqd
_refine_ls_weighting_details 'calc w=1/[\s^2^(Fo^2^)+(0.0295P)^2^+0.7272P] where P=(Fo^2^+2Fc^2^)/3'
_refine_ls_weighting_scheme calc
_refine_ls_wR_factor_gt 0.0639
_refine_ls_wR_factor_ref 0.0652
_reflns_number_gt 13435
_reflns_number_total 14905
_reflns_threshold_expression >2sigma(I)
_cod_data_source_file om8003493-file001.cif
_cod_data_source_block 5.Et~2~O
_cod_database_code 4071738

loop_
_symmetry_equiv_pos_as_xyz
'x, y, z'
'-x, -y, -z'

loop_
_atom_site_label
_atom_site_type_symbol
_atom_site_fract_x
_atom_site_fract_y
_atom_site_fract_z
_atom_site_U_iso_or_equiv
_atom_site_adp_type
_atom_site_occupancy
_atom_site_symmetry_multiplicity
_atom_site_calc_flag
_atom_site_refinement_flags
U U 0.189054(7) 0.205171(6) 0.256037(5) 0.02676(4) Uani 1 1 d .
S1 S 0.35215(5) 0.18473(4) 0.18885(3) 0.02563(13) Uani 1 1 d .
S2 S 0.30960(6) 0.32177(5) 0.36485(3) 0.03902(17) Uani 1 1 d .
P1 P 0.36123(6) 0.11088(4) 0.34688(3) 0.03203(16) Uani 1 1 d .
P2 P 0.43361(5) 0.08202(4) 0.21465(3) 0.02388(13) Uani 1 1 d .
P3 P 0.39760(6) 0.27023(5) 0.44793(3) 0.03515(17) Uani 1 1 d .
P4 P 0.24731(5) 0.40326(4) 0.17558(3) 0.02566(14) Uani 1 1 d .
O1 O 0.21931(12) 0.32747(11) 0.21118(8) 0.0258(4) Uani 1 1 d .
O2 O 0.73168(16) 0.87177(12) 0.02593(9) 0.0392(5) Uani 1 1 d .
N1 N 0.37214(17) 0.40628(14) 0.17410(12) 0.0349(5) Uani 1 1 d .
N2 N 0.22662(16) 0.48894(13) 0.21979(10) 0.0277(5) Uani 1 1 d .
N3 N 0.1747(2) 0.39598(15) 0.09561(11) 0.0407(6) Uani 1 1 d .
B1 B 0.2104(2) 0.4506(2) 0.80764(15) 0.0300(7) Uani 1 1 d .
C1 C 0.4612(2) 0.07433(17) 0.30543(13) 0.0318(6) Uani 1 1 d .
C2 C 0.5583(2) 0.05509(18) 0.34756(13) 0.0386(7) Uani 1 1 d .
C3 C 0.5906(3) 0.0808(2) 0.42018(14) 0.0516(9) Uani 1 1 d .
H3 H 0.6464 0.0541 0.4472 0.062 Uiso 1 1 calc R
C4 C 0.5441(3) 0.1438(2) 0.45421(14) 0.0461(8) Uani 1 1 d .
C5 C 0.4446(2) 0.17304(18) 0.42353(13) 0.0383(7) Uani 1 1 d .
C6 C 0.3250(3) 0.01433(19) 0.38370(16) 0.0498(8) Uani 1 1 d .
H6A H 0.3880 -0.0049 0.4133 0.075 Uiso 1 1 calc R
H6B H 0.2934 -0.0294 0.3466 0.075 Uiso 1 1 calc R
H6C H 0.2746 0.0269 0.4104 0.075 Uiso 1 1 calc R
C7 C 0.35596(18) -0.01152(15) 0.16466(12) 0.0245(5) Uani 1 1 d .
C8 C 0.3084(2) -0.00886(17) 0.09389(13) 0.0304(6) Uani 1 1 d .
H8 H 0.3181 0.0402 0.0729 0.036 Uiso 1 1 calc R
C9 C 0.2468(2) -0.07894(18) 0.05461(14) 0.0369(6) Uani 1 1 d .
H9 H 0.2156 -0.0771 0.0073 0.044 Uiso 1 1 calc R
C10 C 0.2318(2) -0.15201(18) 0.08599(16) 0.0389(7) Uani 1 1 d .
H10 H 0.1902 -0.1990 0.0597 0.047 Uiso 1 1 calc R
C11 C 0.2784(2) -0.15496(17) 0.15608(15) 0.0355(6) Uani 1 1 d .
H11 H 0.2685 -0.2040 0.1770 0.043 Uiso 1 1 calc R
C12 C 0.3396(2) -0.08513(16) 0.19514(14) 0.0311(6) Uani 1 1 d .
H12 H 0.3702 -0.0873 0.2424 0.037 Uiso 1 1 calc R
C13 C 0.55282(19) 0.09608(16) 0.18466(12) 0.0269(5) Uani 1 1 d .
C14 C 0.58547(19) 0.03317(17) 0.14331(12) 0.0279(6) Uani 1 1 d .
H14 H 0.5468 -0.0196 0.1317 0.034 Uiso 1 1 calc R
C15 C 0.6754(2) 0.04861(18) 0.11930(14) 0.0372(7) Uani 1 1 d .
H15 H 0.6969 0.0065 0.0914 0.045 Uiso 1 1 calc R
C16 C 0.7333(2) 0.1271(2) 0.13715(17) 0.0471(8) Uani 1 1 d .
H16 H 0.7937 0.1375 0.1211 0.057 Uiso 1 1 calc R
C17 C 0.7021(2) 0.1899(2) 0.17840(17) 0.0475(8) Uani 1 1 d .
H17 H 0.7415 0.2423 0.1903 0.057 Uiso 1 1 calc R
C18 C 0.6122(2) 0.17482(18) 0.20204(14) 0.0373(7) Uani 1 1 d .
H18 H 0.5910 0.2173 0.2297 0.045 Uiso 1 1 calc R
C19 C 0.6388(2) 0.00932(19) 0.31855(13) 0.0395(7) Uani 1 1 d .
C20 C 0.6172(2) -0.07497(18) 0.28917(13) 0.0354(6) Uani 1 1 d .
H20 H 0.5516 -0.1035 0.2869 0.042 Uiso 1 1 calc R
C21 C 0.6924(2) -0.11678(19) 0.26336(13) 0.0383(7) Uani 1 1 d .
H21 H 0.6773 -0.1732 0.2442 0.046 Uiso 1 1 calc R
C22 C 0.7894(2) -0.0750(2) 0.26604(15) 0.0461(8) Uani 1 1 d .
H22 H 0.8395 -0.1029 0.2482 0.055 Uiso 1 1 calc R
C23 C 0.8127(2) 0.0090(2) 0.29529(17) 0.0543(9) Uani 1 1 d .
H23 H 0.8780 0.0374 0.2966 0.065 Uiso 1 1 calc R
C24 C 0.7382(2) 0.0507(2) 0.32265(16) 0.0519(9) Uani 1 1 d .
H24 H 0.7548 0.1062 0.3437 0.062 Uiso 1 1 calc R
C25 C 0.6108(3) 0.1806(2) 0.52470(14) 0.0514(9) Uani 1 1 d .
C26 C 0.7155(3) 0.2105(2) 0.53262(16) 0.0663(11) Uani 1 1 d .
H26 H 0.7433 0.2088 0.4939 0.080 Uiso 1 1 calc R
C27 C 0.7809(3) 0.2435(3) 0.59804(17) 0.0713(11) Uani 1 1 d .
H27 H 0.8512 0.2641 0.6027 0.086 Uiso 1 1 calc R
C28 C 0.7396(4) 0.2448(2) 0.65552(17) 0.0664(11) Uani 1 1 d .
H28 H 0.7825 0.2657 0.6993 0.080 Uiso 1 1 calc R
C29 C 0.6364(4) 0.2158(2) 0.64829(15) 0.0584(10) Uani 1 1 d .
H29 H 0.6089 0.2178 0.6871 0.070 Uiso 1 1 calc R
C30 C 0.5717(3) 0.18320(19) 0.58354(14) 0.0532(9) Uani 1 1 d .
H30 H 0.5015 0.1629 0.5795 0.064 Uiso 1 1 calc R
C31 C 0.5074(2) 0.34827(18) 0.48720(13) 0.0358(6) Uani 1 1 d .
C32 C 0.5788(2) 0.3677(2) 0.44693(15) 0.0453(8) Uani 1 1 d .
H32 H 0.5673 0.3414 0.4018 0.054 Uiso 1 1 calc R
C33 C 0.6662(3) 0.4259(2) 0.47440(16) 0.0477(8) Uani 1 1 d .
H33 H 0.7133 0.4385 0.4478 0.057 Uiso 1 1 calc R
C34 C 0.6836(2) 0.4655(2) 0.54166(15) 0.0438(7) Uani 1 1 d .
H34 H 0.7429 0.5039 0.5603 0.053 Uiso 1 1 calc R
C35 C 0.6126(2) 0.44794(19) 0.58090(14) 0.0424(7) Uani 1 1 d .
H35 H 0.6234 0.4758 0.6254 0.051 Uiso 1 1 calc R
C36 C 0.5256(2) 0.38923(18) 0.55437(13) 0.0369(6) Uani 1 1 d .
H36 H 0.4790 0.3771 0.5815 0.044 Uiso 1 1 calc R
C37 C 0.3142(2) 0.25734(18) 0.50752(13) 0.0368(6) Uani 1 1 d .
C38 C 0.2927(2) 0.1776(2) 0.52773(13) 0.0425(7) Uani 1 1 d .
H38 H 0.3249 0.1309 0.5129 0.051 Uiso 1 1 calc R
C39 C 0.2242(2) 0.1673(2) 0.56940(14) 0.0457(8) Uani 1 1 d .
H39 H 0.2108 0.1140 0.5832 0.055 Uiso 1 1 calc R
C40 C 0.1755(3) 0.2357(2) 0.59063(15) 0.0500(8) Uani 1 1 d .
H40 H 0.1290 0.2283 0.6187 0.060 Uiso 1 1 calc R
C41 C 0.1945(2) 0.3148(2) 0.57114(16) 0.0507(8) Uani 1 1 d .
H41 H 0.1613 0.3607 0.5862 0.061 Uiso 1 1 calc R
C42 C 0.2631(2) 0.3263(2) 0.52907(14) 0.0423(7) Uani 1 1 d .
H42 H 0.2751 0.3797 0.5152 0.051 Uiso 1 1 calc R
C43 C 0.0906(3) 0.0509(2) 0.2134(2) 0.0608(11) Uani 1 1 d .
H43 H 0.1148 -0.0016 0.2025 0.073 Uiso 1 1 calc R
C44 C 0.0639(3) 0.0948(2) 0.1568(2) 0.0550(9) Uani 1 1 d .
H44 H 0.0766 0.0665 0.1172 0.066 Uiso 1 1 calc R
C45 C 0.0226(2) 0.1715(2) 0.1449(2) 0.0577(9) Uani 1 1 d .
H45 H 0.0122 0.1822 0.0986 0.069 Uiso 1 1 calc R
C46 C -0.0076(2) 0.2369(2) 0.1843(2) 0.0543(9) Uani 1 1 d .
H46 H -0.0371 0.2789 0.1572 0.065 Uiso 1 1 calc R
C47 C -0.0052(2) 0.2560(2) 0.2535(2) 0.0555(9) Uani 1 1 d .
H47 H -0.0312 0.3086 0.2615 0.067 Uiso 1 1 calc R
C48 C 0.0259(3) 0.2169(2) 0.3136(2) 0.0627(11) Uani 1 1 d .
H48 H 0.0184 0.2493 0.3530 0.075 Uiso 1 1 calc R
C49 C 0.0678(3) 0.1359(3) 0.3277(2) 0.0808(14) Uani 1 1 d .
H49 H 0.0833 0.1277 0.3748 0.097 Uiso 1 1 calc R
C50 C 0.0912(3) 0.0640(2) 0.2849(3) 0.0723(12) Uani 1 1 d .
H50 H 0.1103 0.0172 0.3093 0.087 Uiso 1 1 calc R
C51 C 0.4144(3) 0.4310(3) 0.1167(2) 0.0724(12) Uani 1 1 d .
H51A H 0.4624 0.4812 0.1323 0.109 Uiso 1 1 calc R
H51B H 0.3564 0.4424 0.0787 0.109 Uiso 1 1 calc R
H51C H 0.4520 0.3856 0.1015 0.109 Uiso 1 1 calc R
C52 C 0.4545(2) 0.40132(18) 0.23814(16) 0.0417(7) Uani 1 1 d .
H52A H 0.5017 0.3590 0.2303 0.063 Uiso 1 1 calc R
H52B H 0.4217 0.3861 0.2740 0.063 Uiso 1 1 calc R
H52C H 0.4944 0.4556 0.2524 0.063 Uiso 1 1 calc R
C53 C 0.1384(2) 0.49277(18) 0.25341(13) 0.0328(6) Uani 1 1 d .
H53A H 0.1642 0.5213 0.2997 0.049 Uiso 1 1 calc R
H53B H 0.1102 0.4361 0.2558 0.049 Uiso 1 1 calc R
H53C H 0.0830 0.5235 0.2268 0.049 Uiso 1 1 calc R
C54 C 0.2772(2) 0.57212(17) 0.21436(15) 0.0389(7) Uani 1 1 d .
H54A H 0.2241 0.6063 0.1896 0.058 Uiso 1 1 calc R
H54B H 0.3312 0.5647 0.1897 0.058 Uiso 1 1 calc R
H54C H 0.3093 0.5999 0.2603 0.058 Uiso 1 1 calc R
C55 C 0.1176(2) 0.46405(19) 0.06245(14) 0.0413(7) Uani 1 1 d .
H55A H 0.1542 0.4858 0.0306 0.062 Uiso 1 1 calc R
H55B H 0.1145 0.5089 0.0974 0.062 Uiso 1 1 calc R
H55C H 0.0463 0.4425 0.0375 0.062 Uiso 1 1 calc R
C56 C 0.1761(4) 0.3212(2) 0.04744(16) 0.0712(12) Uani 1 1 d .
H56A H 0.1047 0.2954 0.0287 0.107 Uiso 1 1 calc R
H56B H 0.2203 0.2809 0.0719 0.107 Uiso 1 1 calc R
H56C H 0.2044 0.3380 0.0101 0.107 Uiso 1 1 calc R
C57 C 0.31504(19) 0.40020(16) 0.79975(12) 0.0275(5) Uani 1 1 d .
C58 C 0.35663(19) 0.39777(16) 0.74126(13) 0.0285(6) Uani 1 1 d .
H58 H 0.3256 0.4283 0.7045 0.034 Uiso 1 1 calc R
C59 C 0.4432(2) 0.35098(18) 0.73644(14) 0.0344(6) Uani 1 1 d .
H59 H 0.4677 0.3499 0.6964 0.041 Uiso 1 1 calc R
C60 C 0.4928(2) 0.30616(17) 0.79068(14) 0.0344(6) Uani 1 1 d .
H60 H 0.5518 0.2764 0.7880 0.041 Uiso 1 1 calc R
C61 C 0.4535(2) 0.30631(17) 0.84861(13) 0.0320(6) Uani 1 1 d .
H61 H 0.4856 0.2761 0.8854 0.038 Uiso 1 1 calc R
C62 C 0.3663(2) 0.35139(16) 0.85219(13) 0.0309(6) Uani 1 1 d .
H62 H 0.3402 0.3493 0.8914 0.037 Uiso 1 1 calc R
C63 C 0.11954(19) 0.37572(17) 0.81239(13) 0.0287(6) Uani 1 1 d .
C64 C 0.0620(2) 0.37619(17) 0.86295(13) 0.0309(6) Uani 1 1 d .
H64 H 0.0745 0.4221 0.8971 0.037 Uiso 1 1 calc R
C65 C -0.0135(2) 0.31050(19) 0.86418(14) 0.0364(6) Uani 1 1 d .
H65 H -0.0499 0.3132 0.8988 0.044 Uiso 1 1 calc R
C66 C -0.0344(2) 0.24116(19) 0.81390(15) 0.0385(7) Uani 1 1 d .
H66 H -0.0846 0.1971 0.8144 0.046 Uiso 1 1 calc R
C67 C 0.0207(2) 0.23880(19) 0.76300(15) 0.0414(7) Uani 1 1 d .
H67 H 0.0068 0.1932 0.7284 0.050 Uiso 1 1 calc R
C68 C 0.0962(2) 0.30352(18) 0.76318(14) 0.0372(7) Uani 1 1 d .
H68 H 0.1336 0.2993 0.7291 0.045 Uiso 1 1 calc R
C69 C 0.2394(2) 0.52024(16) 0.87766(13) 0.0299(6) Uani 1 1 d .
C70 C 0.3373(2) 0.52956(18) 0.92842(14) 0.0351(6) Uani 1 1 d .
H70 H 0.3904 0.4943 0.9232 0.042 Uiso 1 1 calc R
C71 C 0.3583(2) 0.58931(19) 0.98625(15) 0.0438(7) Uani 1 1 d .
H71 H 0.4245 0.5932 1.0187 0.053 Uiso 1 1 calc R
C72 C 0.2818(2) 0.64309(19) 0.99610(15) 0.0439(7) Uani 1 1 d .
H72 H 0.2958 0.6830 1.0350 0.053 Uiso 1 1 calc R
C73 C 0.1837(2) 0.63652(19) 0.94702(15) 0.0424(7) Uani 1 1 d .
H73 H 0.1312 0.6723 0.9527 0.051 Uiso 1 1 calc R
C74 C 0.1640(2) 0.57644(17) 0.88949(14) 0.0362(6) Uani 1 1 d .
H74 H 0.0977 0.5731 0.8572 0.043 Uiso 1 1 calc R
C75 C 0.1680(2) 0.50269(17) 0.73875(13) 0.0323(6) Uani 1 1 d .
C76 C 0.2269(2) 0.57725(18) 0.73136(14) 0.0371(6) Uani 1 1 d .
H76 H 0.2872 0.5971 0.7668 0.044 Uiso 1 1 calc R
C77 C 0.1990(3) 0.6223(2) 0.67372(15) 0.0456(8) Uani 1 1 d .
H77 H 0.2409 0.6708 0.6709 0.055 Uiso 1 1 calc R
C78 C 0.1091(3) 0.5955(2) 0.62039(16) 0.0510(8) Uani 1 1 d .
H78 H 0.0900 0.6255 0.5815 0.061 Uiso 1 1 calc R
C79 C 0.0483(2) 0.5236(2) 0.62570(15) 0.0491(8) Uani 1 1 d .
H79 H -0.0126 0.5052 0.5902 0.059 Uiso 1 1 calc R
C80 C 0.0768(2) 0.4779(2) 0.68374(13) 0.0380(7) Uani 1 1 d .
H80 H 0.0342 0.4296 0.6860 0.046 Uiso 1 1 calc R
C81 C 0.6463(3) 0.8262(2) 0.04410(15) 0.0472(8) Uani 1 1 d .
H81A H 0.6464 0.8444 0.0918 0.057 Uiso 1 1 calc R
H81B H 0.6557 0.7658 0.0405 0.057 Uiso 1 1 calc R
C82 C 0.5419(3) 0.8431(2) -0.00444(16) 0.0572(9) Uani 1 1 d .
H82A H 0.5346 0.9033 -0.0022 0.086 Uiso 1 1 calc R
H82B H 0.4840 0.8152 0.0091 0.086 Uiso 1 1 calc R
H82C H 0.5405 0.8217 -0.0512 0.086 Uiso 1 1 calc R
C83 C 0.8328(3) 0.8635(2) 0.07278(15) 0.0480(8) Uani 1 1 d .
H83A H 0.8434 0.8038 0.0772 0.058 Uiso 1 1 calc R
H83B H 0.8354 0.8914 0.1185 0.058 Uiso 1 1 calc R
C84 C 0.9188(3) 0.9033(2) 0.04521(17) 0.0548(9) Uani 1 1 d .
H84A H 0.9155 0.8756 -0.0001 0.082 Uiso 1 1 calc R
H84B H 0.9874 0.8973 0.0762 0.082 Uiso 1 1 calc R
H84C H 0.9087 0.9626 0.0419 0.082 Uiso 1 1 calc R

loop_
_atom_site_aniso_label
_atom_site_aniso_U_11
_atom_site_aniso_U_22
_atom_site_aniso_U_33
_atom_site_aniso_U_23
_atom_site_aniso_U_13
_atom_site_aniso_U_12
U 0.02652(6) 0.02414(6) 0.03382(6) 0.00437(4) 0.01439(4) 0.00529(4)
S1 0.0268(3) 0.0267(3) 0.0261(3) 0.0052(3) 0.0098(2) 0.0081(3)
S2 0.0616(5) 0.0299(4) 0.0228(3) 0.0012(3) 0.0032(3) 0.0196(3)
P1 0.0495(4) 0.0281(4) 0.0239(3) 0.0060(3) 0.0155(3) 0.0175(3)
P2 0.0251(3) 0.0261(3) 0.0214(3) 0.0010(3) 0.0072(3) 0.0076(3)
P3 0.0537(5) 0.0328(4) 0.0205(3) 0.0027(3) 0.0085(3) 0.0226(3)
P4 0.0292(3) 0.0248(3) 0.0246(3) 0.0039(3) 0.0081(3) 0.0077(3)
O1 0.0249(9) 0.0275(9) 0.0251(9) 0.0032(7) 0.0062(7) 0.0051(7)
O2 0.0501(12) 0.0389(11) 0.0293(10) 0.0078(9) 0.0084(9) 0.0117(9)
N1 0.0338(12) 0.0315(13) 0.0474(14) 0.0076(11) 0.0230(11) 0.0067(10)
N2 0.0297(11) 0.0241(11) 0.0296(11) 0.0020(9) 0.0083(9) 0.0049(9)
N3 0.0627(16) 0.0335(13) 0.0238(11) 0.0032(10) 0.0038(11) 0.0191(12)
B1 0.0288(15) 0.0332(17) 0.0269(15) -0.0017(13) 0.0067(12) 0.0019(13)
C1 0.0426(16) 0.0310(15) 0.0226(13) 0.0015(11) 0.0077(11) 0.0171(12)
C2 0.0519(18) 0.0361(16) 0.0262(14) -0.0022(12) 0.0043(12) 0.0251(13)
C3 0.073(2) 0.053(2) 0.0245(14) 0.0014(13) -0.0026(14) 0.0453(17)
C4 0.071(2) 0.0461(19) 0.0210(13) 0.0024(13) 0.0065(14) 0.0309(16)
C5 0.0633(19) 0.0359(16) 0.0196(13) 0.0051(11) 0.0127(13) 0.0263(14)
C6 0.086(2) 0.0356(17) 0.0405(17) 0.0105(14) 0.0340(17) 0.0217(16)
C7 0.0232(12) 0.0261(13) 0.0268(13) 0.0016(10) 0.0108(10) 0.0060(10)
C8 0.0313(14) 0.0335(15) 0.0279(13) 0.0030(11) 0.0112(11) 0.0006(11)
C9 0.0359(15) 0.0411(17) 0.0312(14) -0.0013(12) 0.0066(12) -0.0008(13)
C10 0.0282(14) 0.0297(15) 0.0566(19) -0.0072(14) 0.0110(13) 0.0009(12)
C11 0.0283(14) 0.0268(15) 0.0552(18) 0.0099(13) 0.0151(13) 0.0065(11)
C12 0.0323(14) 0.0318(15) 0.0331(14) 0.0084(12) 0.0121(11) 0.0123(11)
C13 0.0216(12) 0.0315(14) 0.0265(13) -0.0006(11) 0.0043(10) 0.0063(10)
C14 0.0252(13) 0.0292(14) 0.0282(13) -0.0015(11) 0.0060(10) 0.0031(11)
C15 0.0300(14) 0.0404(17) 0.0417(16) -0.0078(13) 0.0138(12) 0.0058(12)
C16 0.0287(15) 0.051(2) 0.063(2) -0.0112(16) 0.0212(14) -0.0029(14)
C17 0.0321(15) 0.0403(18) 0.067(2) -0.0164(15) 0.0173(14) -0.0087(13)
C18 0.0279(14) 0.0376(16) 0.0437(16) -0.0137(13) 0.0106(12) 0.0018(12)
C19 0.0435(17) 0.0483(18) 0.0221(13) -0.0034(12) -0.0030(12) 0.0285(14)
C20 0.0433(16) 0.0373(16) 0.0240(13) 0.0010(12) 0.0034(12) 0.0194(13)
C21 0.0466(17) 0.0403(17) 0.0240(14) -0.0034(12) 0.0005(12) 0.0197(13)
C22 0.0411(17) 0.058(2) 0.0356(16) -0.0058(14) 0.0023(13) 0.0271(15)
C23 0.0342(17) 0.060(2) 0.059(2) -0.0095(17) -0.0030(15) 0.0152(15)
C24 0.0456(19) 0.0467(19) 0.0488(19) -0.0168(15) -0.0106(14) 0.0203(15)
C25 0.082(3) 0.0440(19) 0.0239(15) -0.0010(13) -0.0012(15) 0.0434(17)
C26 0.088(3) 0.077(3) 0.0278(17) -0.0062(16) -0.0004(17) 0.047(2)
C27 0.081(3) 0.077(3) 0.044(2) -0.0086(19) -0.0057(19) 0.036(2)
C28 0.106(3) 0.053(2) 0.0290(17) -0.0067(15) -0.0071(19) 0.044(2)
C29 0.105(3) 0.0421(19) 0.0244(16) 0.0046(14) 0.0025(18) 0.045(2)
C30 0.096(3) 0.0388(18) 0.0218(14) 0.0033(13) 0.0028(15) 0.0382(17)
C31 0.0476(17) 0.0348(16) 0.0265(13) 0.0049(12) 0.0075(12) 0.0235(13)
C32 0.0536(19) 0.055(2) 0.0304(15) 0.0021(14) 0.0131(14) 0.0285(16)
C33 0.0462(18) 0.059(2) 0.0435(17) 0.0084(16) 0.0173(14) 0.0226(16)
C34 0.0439(17) 0.0442(18) 0.0416(17) 0.0079(14) 0.0037(14) 0.0167(14)
C35 0.0577(19) 0.0429(18) 0.0259(14) 0.0046(13) 0.0067(13) 0.0171(15)
C36 0.0534(18) 0.0344(16) 0.0255(14) 0.0046(12) 0.0116(13) 0.0185(13)
C37 0.0463(17) 0.0423(17) 0.0214(13) -0.0001(12) 0.0062(12) 0.0191(13)
C38 0.062(2) 0.0463(18) 0.0229(14) 0.0065(13) 0.0125(13) 0.0243(15)
C39 0.0553(19) 0.057(2) 0.0240(14) 0.0030(14) 0.0078(13) 0.0096(16)
C40 0.0463(18) 0.067(2) 0.0346(16) -0.0105(16) 0.0116(14) 0.0038(16)
C41 0.0421(18) 0.058(2) 0.0479(19) -0.0176(16) 0.0099(15) 0.0145(16)
C42 0.0476(18) 0.0413(17) 0.0348(16) -0.0047(13) 0.0049(13) 0.0158(14)
C43 0.0385(18) 0.0281(17) 0.120(3) -0.009(2) 0.034(2) -0.0035(14)
C44 0.0404(18) 0.046(2) 0.075(2) -0.0151(19) 0.0181(17) -0.0104(16)
C45 0.0305(17) 0.062(2) 0.070(2) -0.0067(19) 0.0003(15) -0.0088(16)
C46 0.0228(15) 0.054(2) 0.082(3) 0.0031(19) 0.0063(15) 0.0031(14)
C47 0.0297(16) 0.0422(19) 0.102(3) -0.003(2) 0.0346(18) 0.0014(14)
C48 0.060(2) 0.058(2) 0.086(3) -0.008(2) 0.057(2) -0.0081(19)
C49 0.081(3) 0.101(4) 0.077(3) 0.031(3) 0.050(2) -0.018(3)
C50 0.053(2) 0.046(2) 0.125(4) 0.041(2) 0.029(2) -0.0057(18)
C51 0.079(3) 0.085(3) 0.080(3) 0.027(2) 0.060(2) 0.021(2)
C52 0.0277(15) 0.0318(16) 0.066(2) 0.0022(14) 0.0131(14) 0.0048(12)
C53 0.0324(14) 0.0373(16) 0.0308(14) 0.0002(12) 0.0116(11) 0.0113(12)
C54 0.0395(16) 0.0263(15) 0.0514(18) 0.0015(13) 0.0132(13) 0.0042(12)
C55 0.0490(18) 0.0435(18) 0.0298(15) 0.0066(13) 0.0029(13) 0.0194(14)
C56 0.129(4) 0.041(2) 0.0309(17) -0.0045(15) -0.0073(19) 0.042(2)
C57 0.0256(13) 0.0277(14) 0.0269(13) -0.0002(11) 0.0050(10) -0.0031(10)
C58 0.0270(13) 0.0298(14) 0.0275(13) 0.0007(11) 0.0050(10) 0.0050(11)
C59 0.0331(14) 0.0402(16) 0.0325(14) 0.0027(12) 0.0130(12) 0.0065(12)
C60 0.0292(14) 0.0331(15) 0.0399(16) 0.0010(12) 0.0071(12) 0.0086(12)
C61 0.0352(15) 0.0286(14) 0.0300(14) 0.0058(11) 0.0033(11) 0.0040(11)
C62 0.0348(14) 0.0296(14) 0.0282(13) 0.0003(11) 0.0092(11) -0.0002(11)
C63 0.0233(13) 0.0339(15) 0.0286(13) 0.0001(11) 0.0062(10) 0.0069(11)
C64 0.0288(14) 0.0345(15) 0.0285(13) 0.0034(11) 0.0045(11) 0.0079(11)
C65 0.0287(14) 0.0494(18) 0.0335(15) 0.0150(13) 0.0077(12) 0.0103(13)
C66 0.0247(14) 0.0394(17) 0.0494(17) 0.0097(14) 0.0047(12) 0.0014(12)
C67 0.0291(15) 0.0404(17) 0.0498(18) -0.0081(14) 0.0058(13) 0.0007(13)
C68 0.0284(14) 0.0444(17) 0.0391(15) -0.0054(13) 0.0128(12) 0.0000(12)
C69 0.0319(14) 0.0282(14) 0.0298(14) 0.0021(11) 0.0088(11) 0.0031(11)
C70 0.0290(14) 0.0387(16) 0.0357(15) -0.0058(12) 0.0078(12) 0.0043(12)
C71 0.0364(16) 0.0467(18) 0.0417(17) -0.0066(14) 0.0022(13) 0.0009(14)
C72 0.0457(17) 0.0389(17) 0.0395(16) -0.0140(14) 0.0026(14) 0.0058(14)
C73 0.0468(17) 0.0365(17) 0.0415(16) -0.0071(13) 0.0080(14) 0.0164(13)
C74 0.0374(15) 0.0344(16) 0.0329(14) -0.0011(12) 0.0026(12) 0.0078(12)
C75 0.0299(14) 0.0377(16) 0.0314(14) -0.0009(12) 0.0115(11) 0.0126(12)
C76 0.0407(16) 0.0377(16) 0.0363(15) 0.0036(13) 0.0142(13) 0.0135(13)
C77 0.060(2) 0.0430(18) 0.0442(18) 0.0095(14) 0.0261(16) 0.0211(15)
C78 0.064(2) 0.063(2) 0.0379(17) 0.0163(16) 0.0237(16) 0.0382(18)
C79 0.0425(18) 0.076(2) 0.0295(15) 0.0003(15) 0.0079(13) 0.0254(17)
C80 0.0343(15) 0.0511(18) 0.0309(15) -0.0002(13) 0.0120(12) 0.0126(13)
C81 0.067(2) 0.0446(18) 0.0346(16) 0.0116(14) 0.0177(15) 0.0111(16)
C82 0.060(2) 0.068(2) 0.0420(18) 0.0172(17) 0.0093(16) -0.0095(18)
C83 0.059(2) 0.053(2) 0.0306(15) -0.0004(14) 0.0043(14) 0.0285(16)
C84 0.050(2) 0.053(2) 0.053(2) -0.0034(17) 0.0001(16) 0.0099(16)

loop_
_atom_type_symbol
_atom_type_description
_atom_type_scat_dispersion_real
_atom_type_scat_dispersion_imag
_atom_type_scat_source
C C 0.0033 0.0016 'International Tables Vol C Tables 4.2.6.8 and 6.1.1.4'
H H 0.0000 0.0000 'International Tables Vol C Tables 4.2.6.8 and 6.1.1.4'
B B 0.0013 0.0007 'International Tables Vol C Tables 4.2.6.8 and 6.1.1.4'
N N 0.0061 0.0033 'International Tables Vol C Tables 4.2.6.8 and 6.1.1.4'
O O 0.0106 0.0060 'International Tables Vol C Tables 4.2.6.8 and 6.1.1.4'
P P 0.1023 0.0942 'International Tables Vol C Tables 4.2.6.8 and 6.1.1.4'
S S 0.1246 0.1234 'International Tables Vol C Tables 4.2.6.8 and 6.1.1.4'
U U -9.6767 9.6646 'International Tables Vol C Tables 4.2.6.8 and 6.1.1.4'

loop_
_geom_angle_atom_site_label_1
_geom_angle_atom_site_label_2
_geom_angle_atom_site_label_3
_geom_angle
O1 U S1 71.51(4)
O1 U S2 71.89(4)
S1 U S2 95.43(2)
O1 U P1 124.82(4)
S1 U P1 71.825(18)
S2 U P1 72.15(2)
P2 S1 U 112.78(3)
P3 S2 U 115.45(4)
C1 P1 C5 100.56(13)
C1 P1 C6 101.36(13)
C5 P1 C6 101.40(14)
C1 P1 U 114.72(8)
C5 P1 U 115.45(9)
C6 P1 U 120.46(12)
C1 P2 C13 113.01(12)
C1 P2 C7 111.79(12)
C13 P2 C7 107.36(11)
C1 P2 S1 110.84(9)
C13 P2 S1 105.14(9)
C7 P2 S1 108.37(9)
C5 P3 C31 110.79(14)
C5 P3 C37 111.59(13)
C31 P3 C37 109.70(13)
C5 P3 S2 112.04(9)
C31 P3 S2 105.20(9)
C37 P3 S2 107.27(10)
O1 P4 N3 110.14(11)
O1 P4 N1 110.44(11)
N3 P4 N1 108.03(13)
O1 P4 N2 107.85(10)
N3 P4 N2 110.99(12)
N1 P4 N2 109.40(11)
P4 O1 U 172.77(10)
C83 O2 C81 112.3(2)
C52 N1 C51 113.5(2)
C52 N1 P4 119.69(18)
C51 N1 P4 125.7(2)
C54 N2 C53 114.3(2)
C54 N2 P4 121.53(17)
C53 N2 P4 122.56(17)
C55 N3 C56 113.9(2)
C55 N3 P4 125.27(19)
C56 N3 P4 120.2(2)
C57 B1 C63 105.4(2)
C57 B1 C75 109.4(2)
C63 B1 C75 111.2(2)
C57 B1 C69 111.8(2)
C63 B1 C69 111.1(2)
C75 B1 C69 108.0(2)
C2 C1 P2 125.3(2)
C2 C1 P1 118.21(19)
P2 C1 P1 115.69(15)
C1 C2 C3 122.4(2)
C1 C2 C19 122.2(2)
C3 C2 C19 115.4(2)
C4 C3 C2 124.5(3)
C5 C4 C3 122.6(3)
C5 C4 C25 122.1(3)
C3 C4 C25 115.2(3)
C4 C5 P3 125.9(2)
C4 C5 P1 117.6(2)
P3 C5 P1 116.15(16)
C12 C7 C8 118.9(2)
C12 C7 P2 121.98(19)
C8 C7 P2 119.05(19)
C9 C8 C7 120.3(2)
C8 C9 C10 119.8(3)
C11 C10 C9 120.1(3)
C12 C11 C10 120.0(3)
C11 C12 C7 120.8(2)
C14 C13 C18 119.2(2)
C14 C13 P2 122.75(19)
C18 C13 P2 118.05(19)
C15 C14 C13 120.4(2)
C16 C15 C14 119.6(3)
C17 C16 C15 120.6(3)
C16 C17 C18 119.9(3)
C17 C18 C13 120.4(3)
C24 C19 C20 118.9(3)
C24 C19 C2 119.8(3)
C20 C19 C2 121.3(3)
C21 C20 C19 120.8(3)
C22 C21 C20 120.0(3)
C21 C22 C23 120.2(3)
C22 C23 C24 119.9(3)
C23 C24 C19 120.1(3)
C26 C25 C30 118.2(3)
C26 C25 C4 119.6(3)
C30 C25 C4 122.1(3)
C25 C26 C27 121.2(4)
C28 C27 C26 119.1(4)
C29 C28 C27 120.2(3)
C28 C29 C30 120.7(4)
C29 C30 C25 120.6(4)
C36 C31 C32 119.0(3)
C36 C31 P3 123.9(2)
C32 C31 P3 117.1(2)
C33 C32 C31 120.1(3)
C32 C33 C34 120.1(3)
C35 C34 C33 120.0(3)
C34 C35 C36 120.5(3)
C35 C36 C31 120.3(3)
C38 C37 C42 118.8(3)
C38 C37 P3 120.8(2)
C42 C37 P3 120.2(2)
C39 C38 C37 120.5(3)
C40 C39 C38 119.9(3)
C41 C40 C39 120.9(3)
C40 C41 C42 120.0(3)
C41 C42 C37 119.8(3)
C44 C43 C50 136.7(3)
C43 C44 C45 134.3(4)
C44 C45 C46 136.1(4)
C45 C46 C47 136.4(4)
C48 C47 C46 136.0(3)
C47 C48 C49 132.9(4)
C48 C49 C50 134.4(4)
C43 C50 C49 132.8(4)
C58 C57 C62 114.8(2)
C58 C57 B1 124.8(2)
C62 C57 B1 120.3(2)
C59 C58 C57 122.1(2)
C60 C59 C58 120.6(2)
C61 C60 C59 119.0(3)
C60 C61 C62 120.0(3)
C61 C62 C57 123.5(2)
C64 C63 C68 114.8(2)
C64 C63 B1 125.5(2)
C68 C63 B1 119.6(2)
C65 C64 C63 122.6(3)
C66 C65 C64 120.2(3)
C67 C66 C65 118.7(3)
C68 C67 C66 120.4(3)
C67 C68 C63 123.3(3)
C70 C69 C74 114.9(2)
C70 C69 B1 124.6(2)
C74 C69 B1 120.4(2)
C71 C70 C69 122.6(3)
C72 C71 C70 120.6(3)
C71 C72 C73 118.8(3)
C72 C73 C74 119.8(3)
C73 C74 C69 123.2(3)
C80 C75 C76 115.1(3)
C80 C75 B1 125.3(2)
C76 C75 B1 119.6(2)
C77 C76 C75 123.0(3)
C78 C77 C76 120.2(3)
C79 C78 C77 118.9(3)
C78 C79 C80 120.8(3)
C79 C80 C75 122.0(3)
O2 C81 C82 109.1(2)
O2 C83 C84 108.9(2)

loop_
_geom_bond_atom_site_label_1
_geom_bond_atom_site_label_2
_geom_bond_distance
U O1 2.2567(16)
U C49 2.635(3)
U C48 2.658(3)
U C44 2.658(3)
U C43 2.659(3)
U C45 2.663(3)
U C47 2.674(3)
U C46 2.684(3)
U C50 2.688(3)
U S1 2.7940(6)
U S2 2.7986(7)
U P1 3.0425(7)
S1 P2 2.0181(9)
S2 P3 2.0204(10)
P1 C1 1.800(3)
P1 C5 1.805(3)
P1 C6 1.840(3)
P2 C1 1.769(2)
P2 C13 1.803(2)
P2 C7 1.809(2)
P3 C5 1.760(3)
P3 C31 1.801(3)
P3 C37 1.814(3)
P4 O1 1.5178(17)
P4 N3 1.623(2)
P4 N1 1.624(2)
P4 N2 1.625(2)
O2 C83 1.423(3)
O2 C81 1.428(3)
N1 C52 1.452(4)
N1 C51 1.460(4)
N2 C54 1.463(3)
N2 C53 1.466(3)
N3 C55 1.451(3)
N3 C56 1.463(4)
B1 C57 1.644(4)
B1 C63 1.651(4)
B1 C75 1.652(4)
B1 C69 1.652(4)
C1 C2 1.390(4)
C2 C3 1.417(4)
C2 C19 1.504(4)
C3 C4 1.405(4)
C4 C5 1.401(4)
C4 C25 1.500(4)
C7 C12 1.390(3)
C7 C8 1.394(3)
C8 C9 1.385(4)
C9 C10 1.389(4)
C10 C11 1.380(4)
C11 C12 1.379(4)
C13 C14 1.390(3)
C13 C18 1.397(4)
C14 C15 1.387(3)
C15 C16 1.386(4)
C16 C17 1.378(4)
C17 C18 1.381(4)
C19 C24 1.394(4)
C19 C20 1.394(4)
C20 C21 1.385(4)
C21 C22 1.375(4)
C22 C23 1.390(4)
C23 C24 1.393(4)
C25 C26 1.379(5)
C25 C30 1.389(4)
C26 C27 1.402(5)
C27 C28 1.382(5)
C28 C29 1.358(5)
C29 C30 1.387(4)
C31 C36 1.394(4)
C31 C32 1.409(4)
C32 C33 1.385(4)
C33 C34 1.389(4)
C34 C35 1.382(4)
C35 C36 1.384(4)
C37 C38 1.393(4)
C37 C42 1.399(4)
C38 C39 1.374(4)
C39 C40 1.370(4)
C40 C41 1.370(5)
C41 C42 1.384(4)
C43 C44 1.356(5)
C43 C50 1.422(6)
C44 C45 1.367(5)
C45 C46 1.378(5)
C46 C47 1.378(5)
C47 C48 1.375(5)
C48 C49 1.442(6)
C49 C50 1.454(6)
C57 C58 1.402(3)
C57 C62 1.404(4)
C58 C59 1.396(4)
C59 C60 1.383(4)
C60 C61 1.375(4)
C61 C62 1.382(4)
C63 C64 1.398(3)
C63 C68 1.407(4)
C64 C65 1.395(4)
C65 C66 1.387(4)
C66 C67 1.381(4)
C67 C68 1.377(4)
C69 C70 1.400(4)
C69 C74 1.406(4)
C70 C71 1.387(4)
C71 C72 1.381(4)
C72 C73 1.386(4)
C73 C74 1.386(4)
C75 C80 1.404(4)
C75 C76 1.410(4)
C76 C77 1.385(4)
C77 C78 1.381(5)
C78 C79 1.377(5)
C79 C80 1.398(4)
C81 C82 1.502(4)
C83 C84 1.497(5)

loop_
_platon_squeeze_void_nr
_platon_squeeze_void_average_x
_platon_squeeze_void_average_y
_platon_squeeze_void_average_z
_platon_squeeze_void_volume
_platon_squeeze_void_count_electrons
1 0.000 0.000 0.500 192.6 5.4
